data_4123205
loop_
_publ_author_name
'Shaw, Megan H.'
'McCreanor, Niall G.'
'Whittingham, William G.'
'Bower, John F.'

_publ_section_title
;
 Reversible C-C bond activation enables stereocontrol in rh-catalyzed
 carbonylative cycloadditions of aminocyclopropanes.
;
_journal_issue 1
_journal_name_full 'Journal of the American Chemical Society'
_journal_page_first 463
_journal_page_last 468
_journal_paper_doi 10.1021/ja511335v
_journal_volume 137
_journal_year 2015
_chemical_formula_moiety 'C16 H19 N O3'
_chemical_formula_sum 'C16 H19 N O3'
_chemical_formula_weight 273.32
_chemical_name_systematic
;
 ?
;
_space_group_crystal_system monoclinic
_space_group_IT_number 14
_space_group_name_Hall '-P 2ybc'
_space_group_name_H-M_alt 'P 1 21/c 1'
_symmetry_space_group_name_Hall '-P 2ybc'
_symmetry_space_group_name_H-M 'P 1 21/c 1'
_atom_sites_solution_hydrogens geom
_atom_sites_solution_primary iterative
_audit_creation_date 2014-08-22
_audit_creation_method
;
Olex2 1.2
(compiled 2014.07.22 svn.r2960 for OlexSys, GUI svn.r4862)
;
_cell_angle_alpha 90
_cell_angle_beta 92.5750(10)
_cell_angle_gamma 90
_cell_formula_units_Z 4
_cell_length_a 8.4830(2)
_cell_length_b 9.2698(2)
_cell_length_c 17.7426(4)
_cell_measurement_reflns_used 4439
_cell_measurement_temperature 100.00
_cell_measurement_theta_max 26.71
_cell_measurement_theta_min 2.30
_cell_volume 1393.79(5)
_computing_cell_refinement 'SAINT v8.27A (Bruker, 2012)'
_computing_data_reduction 'SAINT v8.27A (Bruker, 2012)'
_computing_molecular_graphics 'Olex2 (Dolomanov et al., 2009)'
_computing_publication_material 'Olex2 (Dolomanov et al., 2009)'
_computing_structure_refinement 'ShelXL (Sheldrick, 2008)'
_computing_structure_solution
;
Superflip (Palatinus & Chapuis, 2007;Palatinus & van der Lee, 2008;
Palatinus et al., 2012)
;
_diffrn_ambient_temperature 100.00
_diffrn_detector 'Bruker area detector'
_diffrn_detector_type 'CCD area detector'
_diffrn_measured_fraction_theta_full 1.000
_diffrn_measured_fraction_theta_max 0.998
_diffrn_measurement_device 'Bruker Apex II kappa CCDC area detector'
_diffrn_measurement_device_type 'Bruker APEX-II CCD'
_diffrn_measurement_method '\f and \w scans'
_diffrn_radiation_monochromator graphite
_diffrn_radiation_type MoK\a
_diffrn_radiation_wavelength 0.71073
_diffrn_reflns_av_R_equivalents 0.0212
_diffrn_reflns_av_unetI/netI 0.0194
_diffrn_reflns_Laue_measured_fraction_full 1.000
_diffrn_reflns_Laue_measured_fraction_max 0.998
_diffrn_reflns_limit_h_max 10
_diffrn_reflns_limit_h_min -10
_diffrn_reflns_limit_k_max 11
_diffrn_reflns_limit_k_min -11
_diffrn_reflns_limit_l_max 22
_diffrn_reflns_limit_l_min -18
_diffrn_reflns_number 10836
_diffrn_reflns_point_group_measured_fraction_full 1.000
_diffrn_reflns_point_group_measured_fraction_max 0.998
_diffrn_reflns_theta_full 26.000
_diffrn_reflns_theta_max 26.755
_diffrn_reflns_theta_min 2.298
_diffrn_source 'fine-focus sealed tube'
_diffrn_standards_number 0
_exptl_absorpt_coefficient_mu 0.090
_exptl_absorpt_correction_T_max 0.7454
_exptl_absorpt_correction_T_min 0.6589
_exptl_absorpt_correction_type multi-scan
_exptl_absorpt_process_details
;
SADABS-2012/1 (Bruker,2012) was used for absorption correction.
wR2(int) was 0.0511 before and 0.0352 after correction.
The Ratio of minimum to maximum transmission is 0.8840.
The \l/2 correction factor is 0.0015.
;
_exptl_crystal_colour colourless
_exptl_crystal_colour_primary colourless
_exptl_crystal_density_diffrn 1.303
_exptl_crystal_description block
_exptl_crystal_F_000 584
_exptl_crystal_size_max 0.35
_exptl_crystal_size_mid 0.25
_exptl_crystal_size_min 0.25
_refine_diff_density_max 0.259
_refine_diff_density_min -0.208
_refine_diff_density_rms 0.041
_refine_ls_extinction_method none
_refine_ls_goodness_of_fit_ref 1.035
_refine_ls_hydrogen_treatment constr
_refine_ls_matrix_type full
_refine_ls_number_parameters 182
_refine_ls_number_reflns 2963
_refine_ls_number_restraints 0
_refine_ls_restrained_S_all 1.035
_refine_ls_R_factor_all 0.0411
_refine_ls_R_factor_gt 0.0344
_refine_ls_shift/su_max 0.000
_refine_ls_shift/su_mean 0.000
_refine_ls_structure_factor_coef Fsqd
_refine_ls_weighting_details 'w=1/[\s^2^(Fo^2^)+(0.0412P)^2^+0.4570P] where P=(Fo^2^+2Fc^2^)/3'
_refine_ls_weighting_scheme calc
_refine_ls_wR_factor_gt 0.0829
_refine_ls_wR_factor_ref 0.0874
_reflns_Friedel_coverage 0.000
_reflns_number_gt 2567
_reflns_number_total 2963
_reflns_threshold_expression 'I > 2\s(I)'
_cod_data_source_file ja511335v_si_010.cif
_cod_data_source_block testm1
_cod_depositor_comments 'Adding full bibliography for 4123199--4123207.cif.'
_cod_database_code 4123205
_shelxl_version_number 2013-4
_shelx_space_group_comment
;
The symmetry employed for this shelxl refinement is uniquely defined
by the following loop, which should always be used as a source of
symmetry information in preference to the above space-group names.
They are only intended as comments.
;
_olex2_refinement_description
;
1. Fixed Uiso
 At 1.2 times of:
  All C(H) groups, All C(H,H) groups
 At 1.5 times of:
  All C(H,H,H) groups
2.a Ternary CH refined with riding coordinates:
 C3(H3), C4(H4), C5(H5)
2.b Secondary CH2 refined with riding coordinates:
 C1(H1A,H1B), C2(H2A,H2B), C6(H6A,H6B), C8(H8A,H8B)
2.c Aromatic/amide H refined with riding coordinates:
 C12(H12), C13(H13), C14(H14), C15(H15), C16(H16)
2.d Idealised Me refined as rotating group:
 C10(H10A,H10B,H10C)
;
_olex2_submission_special_instructions 'No special instructions were received'

loop_
_space_group_symop_operation_xyz
'x, y, z'
'-x, y+1/2, -z+1/2'
'-x, -y, -z'
'x, -y-1/2, z-1/2'

loop_
_atom_site_label
_atom_site_type_symbol
_atom_site_fract_x
_atom_site_fract_y
_atom_site_fract_z
_atom_site_U_iso_or_equiv
_atom_site_adp_type
_atom_site_occupancy
_atom_site_site_symmetry_order
_atom_site_calc_flag
_atom_site_refinement_flags_posn
O1 O 0.39071(12) 0.67256(10) 0.41042(5) 0.0332(2) Uani 1 1 d .
O2 O 0.09072(9) 0.32387(8) 0.15618(4) 0.01877(19) Uani 1 1 d .
O3 O 0.05414(10) 0.08262(9) 0.16528(5) 0.02191(19) Uani 1 1 d .
N1 N 0.19765(11) 0.20739(10) 0.25563(5) 0.0161(2) Uani 1 1 d .
C1 C 0.19275(14) 0.08897(12) 0.31132(7) 0.0202(2) Uani 1 1 d .
H1A H 0.2812 0.0237 0.3066 0.024 Uiso 1 1 calc R
H1B H 0.0952 0.0347 0.3052 0.024 Uiso 1 1 calc R
C2 C 0.20300(14) 0.16756(13) 0.38690(7) 0.0212(3) Uani 1 1 d .
H2A H 0.0998 0.1990 0.4016 0.025 Uiso 1 1 calc R
H2B H 0.2505 0.1071 0.4264 0.025 Uiso 1 1 calc R
C3 C 0.30813(13) 0.29535(12) 0.37002(6) 0.0180(2) Uani 1 1 d .
H3 H 0.4164 0.2598 0.3668 0.022 Uiso 1 1 calc R
C4 C 0.25033(12) 0.34478(12) 0.29094(6) 0.0147(2) Uani 1 1 d .
H4 H 0.1597 0.4094 0.2950 0.018 Uiso 1 1 calc R
C5 C 0.38614(12) 0.42638(12) 0.25376(6) 0.0155(2) Uani 1 1 d .
H5 H 0.4564 0.3544 0.2326 0.019 Uiso 1 1 calc R
C6 C 0.48324(13) 0.51200(12) 0.31651(6) 0.0185(2) Uani 1 1 d .
H6A H 0.5744 0.4548 0.3325 0.022 Uiso 1 1 calc R
H6B H 0.5218 0.6003 0.2945 0.022 Uiso 1 1 calc R
C7 C 0.39351(14) 0.55040(13) 0.38527(7) 0.0213(3) Uani 1 1 d .
C8 C 0.31157(14) 0.42543(14) 0.42228(6) 0.0235(3) Uani 1 1 d .
H8A H 0.2046 0.4529 0.4332 0.028 Uiso 1 1 calc R
H8B H 0.3673 0.4010 0.4695 0.028 Uiso 1 1 calc R
C9 C 0.10948(12) 0.19505(12) 0.19062(6) 0.0159(2) Uani 1 1 d .
C10 C 0.00969(15) 0.31924(14) 0.08308(7) 0.0246(3) Uani 1 1 d .
H10A H 0.0596 0.2497 0.0519 0.037 Uiso 1 1 calc GR
H10B H 0.0139 0.4127 0.0599 0.037 Uiso 1 1 calc GR
H10C H -0.0984 0.2923 0.0887 0.037 Uiso 1 1 calc GR
C11 C 0.33535(12) 0.52945(12) 0.19105(6) 0.0156(2) Uani 1 1 d .
C12 C 0.24870(13) 0.65320(12) 0.20657(6) 0.0176(2) Uani 1 1 d .
H12 H 0.2182 0.6700 0.2555 0.021 Uiso 1 1 calc R
C13 C 0.20727(13) 0.75172(13) 0.14999(7) 0.0211(2) Uani 1 1 d .
H13 H 0.1486 0.8332 0.1610 0.025 Uiso 1 1 calc R
C14 C 0.25384(14) 0.72810(13) 0.07688(7) 0.0239(3) Uani 1 1 d .
H14 H 0.2274 0.7942 0.0389 0.029 Uiso 1 1 calc R
C15 C 0.33981(14) 0.60567(14) 0.06076(6) 0.0233(3) Uani 1 1 d .
H15 H 0.3706 0.5896 0.0118 0.028 Uiso 1 1 calc R
C16 C 0.38036(13) 0.50660(13) 0.11726(6) 0.0197(2) Uani 1 1 d .
H16 H 0.4378 0.4246 0.1058 0.024 Uiso 1 1 calc R

loop_
_atom_site_aniso_label
_atom_site_aniso_U_11
_atom_site_aniso_U_22
_atom_site_aniso_U_33
_atom_site_aniso_U_23
_atom_site_aniso_U_13
_atom_site_aniso_U_12
O1 0.0422(6) 0.0259(5) 0.0313(5) -0.0102(4) 0.0005(4) -0.0024(4)
O2 0.0220(4) 0.0159(4) 0.0178(4) 0.0013(3) -0.0050(3) -0.0017(3)
O3 0.0239(4) 0.0161(4) 0.0256(4) -0.0033(3) -0.0001(3) -0.0036(3)
N1 0.0163(4) 0.0125(5) 0.0195(5) 0.0025(4) 0.0000(4) -0.0016(4)
C1 0.0179(5) 0.0160(5) 0.0267(6) 0.0068(5) -0.0003(4) -0.0010(4)
C2 0.0184(5) 0.0237(6) 0.0214(6) 0.0082(5) -0.0006(4) -0.0005(5)
C3 0.0165(5) 0.0197(6) 0.0177(5) 0.0041(4) -0.0015(4) 0.0012(4)
C4 0.0140(5) 0.0137(5) 0.0164(5) -0.0001(4) 0.0003(4) 0.0009(4)
C5 0.0146(5) 0.0134(5) 0.0187(5) -0.0005(4) 0.0020(4) 0.0004(4)
C6 0.0159(5) 0.0160(5) 0.0234(6) 0.0017(4) -0.0028(4) -0.0013(4)
C7 0.0201(5) 0.0234(6) 0.0197(6) -0.0028(5) -0.0071(4) 0.0005(5)
C8 0.0253(6) 0.0286(7) 0.0164(5) -0.0004(5) -0.0014(4) -0.0010(5)
C9 0.0132(5) 0.0158(5) 0.0190(5) -0.0003(4) 0.0038(4) 0.0006(4)
C10 0.0302(6) 0.0253(6) 0.0177(6) 0.0009(5) -0.0064(5) -0.0023(5)
C11 0.0142(5) 0.0144(5) 0.0181(5) 0.0009(4) -0.0001(4) -0.0043(4)
C12 0.0165(5) 0.0171(5) 0.0192(5) 0.0001(4) 0.0001(4) -0.0019(4)
C13 0.0164(5) 0.0167(5) 0.0297(6) 0.0023(5) -0.0048(4) -0.0029(4)
C14 0.0229(6) 0.0241(6) 0.0237(6) 0.0080(5) -0.0096(5) -0.0096(5)
C15 0.0247(6) 0.0282(6) 0.0166(5) -0.0003(5) -0.0022(4) -0.0110(5)
C16 0.0196(5) 0.0185(6) 0.0211(6) -0.0037(5) 0.0012(4) -0.0050(4)

loop_
_atom_type_symbol
_atom_type_description
_atom_type_scat_dispersion_real
_atom_type_scat_dispersion_imag
_atom_type_scat_source
C C 0.0033 0.0016 'International Tables Vol C Tables 4.2.6.8 and 6.1.1.4'
H H 0.0000 0.0000 'International Tables Vol C Tables 4.2.6.8 and 6.1.1.4'
N N 0.0061 0.0033 'International Tables Vol C Tables 4.2.6.8 and 6.1.1.4'
O O 0.0106 0.0060 'International Tables Vol C Tables 4.2.6.8 and 6.1.1.4'

loop_
_geom_angle_atom_site_label_1
_geom_angle_atom_site_label_2
_geom_angle_atom_site_label_3
_geom_angle
C9 O2 C10 115.06(9)
C1 N1 C4 111.91(9)
C9 N1 C1 118.45(9)
C9 N1 C4 125.41(9)
N1 C1 H1A 111.1
N1 C1 H1B 111.1
N1 C1 C2 103.33(9)
H1A C1 H1B 109.1
C2 C1 H1A 111.1
C2 C1 H1B 111.1
C1 C2 H2A 111.3
C1 C2 H2B 111.3
H2A C2 H2B 109.2
C3 C2 C1 102.10(9)
C3 C2 H2A 111.3
C3 C2 H2B 111.3
C2 C3 H3 108.0
C2 C3 C4 104.27(9)
C4 C3 H3 108.0
C8 C3 C2 119.53(10)
C8 C3 H3 108.0
C8 C3 C4 108.49(9)
N1 C4 C3 102.01(8)
N1 C4 H4 109.5
N1 C4 C5 117.12(9)
C3 C4 H4 109.5
C3 C4 C5 108.76(9)
C5 C4 H4 109.5
C4 C5 H5 107.9
C4 C5 C6 108.73(9)
C6 C5 H5 107.9
C11 C5 C4 115.35(9)
C11 C5 H5 107.9
C11 C5 C6 108.96(9)
C5 C6 H6A 108.5
C5 C6 H6B 108.5
H6A C6 H6B 107.5
C7 C6 C5 115.14(9)
C7 C6 H6A 108.5
C7 C6 H6B 108.5
O1 C7 C6 122.30(11)
O1 C7 C8 122.35(11)
C6 C7 C8 115.33(10)
C3 C8 H8A 109.7
C3 C8 H8B 109.7
C7 C8 C3 109.78(9)
C7 C8 H8A 109.7
C7 C8 H8B 109.7
H8A C8 H8B 108.2
O2 C9 N1 111.20(9)
O3 C9 O2 123.65(10)
O3 C9 N1 125.15(10)
O2 C10 H10A 109.5
O2 C10 H10B 109.5
O2 C10 H10C 109.5
H10A C10 H10B 109.5
H10A C10 H10C 109.5
H10B C10 H10C 109.5
C12 C11 C5 120.55(10)
C16 C11 C5 120.82(10)
C16 C11 C12 118.55(10)
C11 C12 H12 119.5
C13 C12 C11 121.03(11)
C13 C12 H12 119.5
C12 C13 H13 120.1
C14 C13 C12 119.80(11)
C14 C13 H13 120.1
C13 C14 H14 120.1
C15 C14 C13 119.72(11)
C15 C14 H14 120.1
C14 C15 H15 119.8
C14 C15 C16 120.48(11)
C16 C15 H15 119.8
C11 C16 H16 119.8
C15 C16 C11 120.42(11)
C15 C16 H16 119.8

loop_
_geom_bond_atom_site_label_1
_geom_bond_atom_site_label_2
_geom_bond_distance
O1 C7 1.2178(15)
O2 C9 1.3475(13)
O2 C10 1.4410(13)
O3 C9 1.2205(14)
N1 C1 1.4787(14)
N1 C4 1.4796(14)
N1 C9 1.3512(14)
C1 H1A 0.9700
C1 H1B 0.9700
C1 C2 1.5252(17)
C2 H2A 0.9700
C2 H2B 0.9700
C2 C3 1.5206(16)
C3 H3 0.9800
C3 C4 1.5352(14)
C3 C8 1.5207(16)
C4 H4 0.9800
C4 C5 1.5501(15)
C5 H5 0.9800
C5 C6 1.5702(15)
C5 C11 1.5143(15)
C6 H6A 0.9700
C6 H6B 0.9700
C6 C7 1.5092(16)
C7 C8 1.5158(17)
C8 H8A 0.9700
C8 H8B 0.9700
C10 H10A 0.9600
C10 H10B 0.9600
C10 H10C 0.9600
C11 C12 1.3965(15)
C11 C16 1.3963(15)
C12 H12 0.9300
C12 C13 1.3905(16)
C13 H13 0.9300
C13 C14 1.3903(18)
C14 H14 0.9300
C14 C15 1.3858(18)
C15 H15 0.9300
C15 C16 1.3914(17)
C16 H16 0.9300

loop_
_geom_torsion_atom_site_label_1
_geom_torsion_atom_site_label_2
_geom_torsion_atom_site_label_3
_geom_torsion_atom_site_label_4
_geom_torsion
O1 C7 C8 C3 168.72(11)
N1 C1 C2 C3 -33.58(11)
N1 C4 C5 C6 -149.70(9)
N1 C4 C5 C11 87.59(11)
C1 N1 C4 C3 10.47(11)
C1 N1 C4 C5 129.05(10)
C1 N1 C9 O2 162.60(9)
C1 N1 C9 O3 -17.91(16)
C1 C2 C3 C4 40.94(11)
C1 C2 C3 C8 162.29(10)
C2 C3 C4 N1 -31.64(11)
C2 C3 C4 C5 -156.01(9)
C2 C3 C8 C7 -167.18(10)
C3 C4 C5 C6 -34.82(11)
C3 C4 C5 C11 -157.52(9)
C4 N1 C1 C2 14.56(11)
C4 N1 C9 O2 7.64(14)
C4 N1 C9 O3 -172.87(10)
C4 C3 C8 C7 -47.96(12)
C4 C5 C6 C7 -25.04(13)
C4 C5 C11 C12 66.64(13)
C4 C5 C11 C16 -116.43(11)
C5 C6 C7 O1 -129.30(12)
C5 C6 C7 C8 52.61(13)
C5 C11 C12 C13 177.22(10)
C5 C11 C16 C15 -176.78(10)
C6 C5 C11 C12 -55.94(13)
C6 C5 C11 C16 120.99(11)
C6 C7 C8 C3 -13.18(14)
C8 C3 C4 N1 -160.05(9)
C8 C3 C4 C5 75.58(11)
C9 N1 C1 C2 -143.61(10)
C9 N1 C4 C3 166.83(10)
C9 N1 C4 C5 -74.59(13)
C10 O2 C9 O3 -4.64(15)
C10 O2 C9 N1 174.86(9)
C11 C5 C6 C7 101.45(11)
C11 C12 C13 C14 -0.67(16)
C12 C11 C16 C15 0.21(16)
C12 C13 C14 C15 0.69(17)
C13 C14 C15 C16 -0.27(17)
C14 C15 C16 C11 -0.19(17)
C16 C11 C12 C13 0.22(16)
